data_1537198
loop_
_publ_author_name
'Kuznetsov, V.Ya.'
'Rybakov, V.B.'
'Rogachev, D.L.'

_publ_section_title
;
 Structure of K3 Hf2 F7 (S O4)2 * H2 O
;
_journal_name_full Kristallografiya
_journal_page_first 1016
_journal_page_last 1018
_journal_volume 36
_journal_year 1991
_chemical_formula_sum 'F7 H8 Hf2 K3 O12 S2'
_chemical_name_systematic 'K3 Hf2 F7 (S O4)2 (H2 O)4'
_space_group_IT_number 14
_symmetry_space_group_name_Hall '-P 2ybc'
_symmetry_space_group_name_H-M 'P 1 21/c 1'
_cell_angle_alpha 90
_cell_angle_beta 98.54
_cell_angle_gamma 90
_cell_formula_units_Z 4
_cell_length_a 8.748
_cell_length_b 12.412
_cell_length_c 15.055
_cell_volume 1616.550
_citation_journal_id_ASTM KRISAJ
_cod_data_source_file Kuznetsov_KRISAJ_1991_1158.cif
_cod_data_source_block H8F7Hf2K3O12S2
_cod_original_cell_volume 1616.55
_cod_original_formula_sum 'H8 F7 Hf2 K3 O12 S2'
_cod_database_code 1537198

loop_
_symmetry_equiv_pos_as_xyz
x,y,z
-x,y+1/2,-z+1/2
-x,-y,-z
x,-y-1/2,z-1/2

loop_
_atom_site_label
_atom_site_type_symbol
_atom_site_fract_x
_atom_site_fract_y
_atom_site_fract_z
_atom_site_occupancy
_atom_site_U_iso_or_equiv
F6 F-1 0.3574 0.5211 0.437 1 0.0
F3 F-1 0.2716 0.8569 0.088 1 0.0
K2 K+1 0.6047 0.5673 0.3632 1 0.0
O3 O-2 0.6962 0.7237 0.2351 1 0.0
S1 S+6 0.5712 0.7884 0.1868 1 0.0
Hf2 Hf+4 0.3249 0.7624 0.4937 1 0.0
F7 F-1 0.3376 0.9239 0.4921 1 0.0
O12 O-2 0.9489 0.9855 0.3957 1 0.0
O9 O-2 0.9694 0.8393 0.2662 1 0.0
Hf1 Hf+4 0.188 0.7913 0.2086 1 0.0
O1 O-2 0.4368 0.7787 0.2352 1 0.0
O7 O-2 0.8373 0.6875 0.9905 1 0.0
F5 F-1 0.192 0.9519 0.2204 1 0.0
O11 O-2 0.5381 0.9928 0.3382 1 0.0
F2 F-1 0.2415 0.6743 0.1128 1 0.0
O8 O-2 0.875 0.8798 0.9692 1 0.0
K3 K+1 0.7607 0.5585 0.13 1 0.0
F1 F-1 0.2567 0.8019 0.3507 1 0.0
O10 O-2 0.535 0.7111 0.9277 1 0.0
K1 K+1 0.1083 0.513 0.3725 1 0.0
S2 S+6 0.942 0.7802 0.0065 1 0.0
O6 O-2 0.9899 0.7954 0.1035 1 0.0
F4 F-1 0.1136 0.6502 0.2476 1 0.0
O4 O-2 0.6163 0.9009 0.1794 1 0.0
O2 O-2 0.5292 0.7416 0.094 1 0.0
O5 O-2 0.0805 0.756 0.9629 1 0.0
